data_7215608
loop_
_publ_author_name
'Adarsh, N. N.'
'Kumar, D. Krishna'
'Dastidar, Parthasarathi'

_publ_section_title
;
 Metal--organic frameworks derived from bis-pyridyl-bis-amide
 ligands: Effect of positional isomerism of the ligands, hydrogen
 bonding backbone, counter anions on the supramolecular structures
 and selective crystallization of the sulfate anion
;
_journal_coden_ASTM CRECF4
_journal_issue 5
_journal_name_full CrystEngComm
_journal_page_first 796
_journal_page_last 802
_journal_paper_doi 10.1039/b816221b
_journal_volume 11
_journal_year 2009
_chemical_formula_sum 'C18 H14 N4 O2'
_chemical_formula_weight 318.33
_space_group_IT_number 14
_symmetry_cell_setting monoclinic
_symmetry_space_group_name_Hall '-P 2ybc'
_symmetry_space_group_name_H-M 'P 1 21/c 1'
_atom_sites_solution_hydrogens geom
_atom_sites_solution_primary direct
_atom_sites_solution_secondary difmap
_audit_creation_method SHELXL-97
_cell_angle_alpha 90.00
_cell_angle_beta 114.762(5)
_cell_angle_gamma 90.00
_cell_formula_units_Z 4
_cell_length_a 12.664(4)
_cell_length_b 8.986(3)
_cell_length_c 14.687(5)
_cell_measurement_temperature 298(2)
_cell_volume 1517.7(9)
_computing_cell_refinement 'BRUKER AXS SMART 3'
_computing_data_collection 'BRUKER AXS SMART 3'
_computing_data_reduction 'BRUKER AXS SAINT'
_computing_molecular_graphics 'BRUKER SHELXLTL'
_computing_publication_material 'MERCURY 1.4'
_computing_structure_refinement 'SHELXL-97 (Sheldrick, 1997)'
_computing_structure_solution 'SHELXS-97 (Sheldrick, 1990)'
_diffrn_ambient_temperature 298(2)
_diffrn_detector_area_resol_mean 3
_diffrn_measured_fraction_theta_full 0.988
_diffrn_measured_fraction_theta_max 0.988
_diffrn_measurement_device_type 'BRUKER CCD AREA DETECTOR'
_diffrn_measurement_method 'PHI-OMEGA SCAN'
_diffrn_radiation_monochromator graphite
_diffrn_radiation_source 'fine-focus sealed tube'
_diffrn_radiation_type MoK\a
_diffrn_radiation_wavelength 0.71073
_diffrn_reflns_av_R_equivalents 0.0222
_diffrn_reflns_av_sigmaI/netI 0.0291
_diffrn_reflns_limit_h_max 15
_diffrn_reflns_limit_h_min -14
_diffrn_reflns_limit_k_max 10
_diffrn_reflns_limit_k_min -11
_diffrn_reflns_limit_l_max 16
_diffrn_reflns_limit_l_min -18
_diffrn_reflns_number 7746
_diffrn_reflns_theta_full 25.99
_diffrn_reflns_theta_max 25.99
_diffrn_reflns_theta_min 2.73
_exptl_absorpt_coefficient_mu 0.095
_exptl_absorpt_correction_T_max 0.9915
_exptl_absorpt_correction_T_min 0.9685
_exptl_absorpt_correction_type multi-scan
_exptl_absorpt_process_details SADABS
_exptl_crystal_colour COLORLESS
_exptl_crystal_density_diffrn 1.393
_exptl_crystal_density_method 'not measured'
_exptl_crystal_description PLATE
_exptl_crystal_F_000 664
_exptl_crystal_size_max 0.34
_exptl_crystal_size_mid 0.21
_exptl_crystal_size_min 0.09
_refine_diff_density_max 0.192
_refine_diff_density_min -0.163
_refine_diff_density_rms 0.035
_refine_ls_extinction_method none
_refine_ls_goodness_of_fit_ref 1.073
_refine_ls_hydrogen_treatment mixed
_refine_ls_matrix_type full
_refine_ls_number_parameters 225
_refine_ls_number_reflns 2942
_refine_ls_number_restraints 0
_refine_ls_restrained_S_all 1.073
_refine_ls_R_factor_all 0.0539
_refine_ls_R_factor_gt 0.0430
_refine_ls_shift/su_max 0.000
_refine_ls_shift/su_mean 0.000
_refine_ls_structure_factor_coef Fsqd
_refine_ls_weighting_details 'calc w=1/[\s^2^(Fo^2^)+(0.0571P)^2^+0.1747P] where P=(Fo^2^+2Fc^2^)/3'
_refine_ls_weighting_scheme calc
_refine_ls_wR_factor_gt 0.1077
_refine_ls_wR_factor_ref 0.1144
_reflns_number_gt 2376
_reflns_number_total 2942
_reflns_threshold_expression >2sigma(I)
_cod_duplicate_entry 7200476
_cod_data_source_file b816221b.txt
_cod_data_source_block an0106m
_cod_depositor_comments
;
The following automatic conversions were performed:

'_symmetry_cell_setting' value 'MONOCLINIC' changed to 'monoclinic'
according to
/usr/data/users/saulius/automatic-downloads/retrospective/RSC/lib/dictionaries/cif_core.dic
dictionary named 'cif_core.dic' version 2.4.2 from
2011-04-26.

'_exptl_absorpt_correction_type' value 'MULTI-SCAN'
changed to 'multi-scan' according to
/usr/data/users/saulius/automatic-downloads/retrospective/RSC/lib/dictionaries/cif_core.dic
dictionary named 'cif_core.dic' version 2.4.2 from 2011-04-26.

Automatic conversion script
Id: cif_fix_values 2281 2013-09-26 08:29:07Z andrius 

 Updated bibliographic information.

 Antanas Vaitkus,
 2019-09-18

 Marked entry as a duplicate of entry 7200476.

 Antanas Vaitkus,
 2019-09-18
;
_cod_original_cell_volume 1517.6(9)
_cod_original_sg_symbol_H-M P2(1)/C
_cod_database_code 7215608

loop_
_symmetry_equiv_pos_as_xyz
'x, y, z'
'-x, y+1/2, -z+1/2'
'-x, -y, -z'
'x, -y-1/2, z-1/2'

loop_
_atom_site_label
_atom_site_type_symbol
_atom_site_fract_x
_atom_site_fract_y
_atom_site_fract_z
_atom_site_U_iso_or_equiv
_atom_site_adp_type
_atom_site_occupancy
_atom_site_symmetry_multiplicity
_atom_site_calc_flag
_atom_site_refinement_flags
N1 N -0.21098(12) 0.93954(15) -0.21219(10) 0.0524(4) Uani 1 1 d .
C2 C -0.22870(14) 0.8914(2) -0.13449(14) 0.0567(5) Uani 1 1 d .
H2 H -0.3037 0.8990 -0.1385 0.068 Uiso 1 1 calc R
C3 C -0.14514(13) 0.8310(2) -0.04838(12) 0.0527(4) Uani 1 1 d .
H3 H -0.1637 0.7997 0.0035 0.063 Uiso 1 1 calc R
C4 C -0.03298(12) 0.81791(16) -0.04080(11) 0.0405(3) Uani 1 1 d .
C5 C -0.01122(13) 0.87079(17) -0.11984(11) 0.0445(4) Uani 1 1 d .
H5 H 0.0634 0.8668 -0.1172 0.053 Uiso 1 1 calc R
C6 C -0.10161(14) 0.92933(18) -0.20247(12) 0.0509(4) Uani 1 1 d .
H6 H -0.0854 0.9640 -0.2549 0.061 Uiso 1 1 calc R
N7 N 0.05841(11) 0.75810(15) 0.04345(9) 0.0441(3) Uani 1 1 d .
C8 C 0.04555(14) 0.65731(19) 0.10781(12) 0.0498(4) Uani 1 1 d .
O9 O -0.04847(11) 0.60716(18) 0.09553(10) 0.0817(5) Uani 1 1 d .
C10 C 0.15231(13) 0.61129(17) 0.19619(11) 0.0436(4) Uani 1 1 d .
C11 C 0.15112(14) 0.47404(18) 0.23935(12) 0.0506(4) Uani 1 1 d .
H11 H 0.0864 0.4126 0.2109 0.061 Uiso 1 1 calc R
C12 C 0.24531(15) 0.42875(19) 0.32388(12) 0.0538(4) Uani 1 1 d .
H12 H 0.2441 0.3367 0.3524 0.065 Uiso 1 1 calc R
C13 C 0.34131(14) 0.51919(18) 0.36631(12) 0.0495(4) Uani 1 1 d .
H13 H 0.4050 0.4878 0.4233 0.059 Uiso 1 1 calc R
C14 C 0.34364(13) 0.65743(17) 0.32442(11) 0.0417(4) Uani 1 1 d .
C15 C 0.24856(13) 0.70238(17) 0.23910(11) 0.0421(4) Uani 1 1 d .
H15 H 0.2495 0.7944 0.2105 0.051 Uiso 1 1 calc R
C16 C 0.45163(13) 0.74817(18) 0.37296(11) 0.0443(4) Uani 1 1 d .
O17 O 0.54398(10) 0.68818(14) 0.42412(9) 0.0616(4) Uani 1 1 d .
N18 N 0.44073(11) 0.89848(15) 0.35647(9) 0.0450(3) Uani 1 1 d .
C19 C 0.52982(12) 1.00467(18) 0.39328(11) 0.0418(4) Uani 1 1 d .
C20 C 0.64438(14) 0.9730(2) 0.45527(13) 0.0552(4) Uani 1 1 d .
H20 H 0.6675 0.8762 0.4768 0.066 Uiso 1 1 calc R
C21 C 0.72358(14) 1.0877(2) 0.48452(13) 0.0603(5) Uani 1 1 d .
H21 H 0.8000 1.0638 0.5267 0.072 Uiso 1 1 calc R
N22 N 0.70072(11) 1.22895(17) 0.45796(10) 0.0537(4) Uani 1 1 d .
C23 C 0.58932(14) 1.2579(2) 0.40022(13) 0.0539(4) Uani 1 1 d .
H23 H 0.5687 1.3562 0.3813 0.065 Uiso 1 1 calc R
C24 C 0.50310(13) 1.15297(18) 0.36678(12) 0.0490(4) Uani 1 1 d .
H24 H 0.4269 1.1808 0.3265 0.059 Uiso 1 1 calc R
H7 H 0.1289(15) 0.767(2) 0.0473(12) 0.054(5) Uiso 1 1 d .
H18 H 0.3694(15) 0.9349(19) 0.3212(12) 0.050(5) Uiso 1 1 d .

loop_
_atom_site_aniso_label
_atom_site_aniso_U_11
_atom_site_aniso_U_22
_atom_site_aniso_U_33
_atom_site_aniso_U_23
_atom_site_aniso_U_13
_atom_site_aniso_U_12
N1 0.0431(8) 0.0454(8) 0.0554(8) 0.0040(7) 0.0075(6) -0.0001(6)
C2 0.0358(9) 0.0589(11) 0.0685(11) 0.0017(9) 0.0150(8) 0.0017(7)
C3 0.0415(9) 0.0629(11) 0.0523(9) 0.0031(8) 0.0183(8) -0.0011(8)
C4 0.0350(8) 0.0379(8) 0.0416(8) -0.0046(6) 0.0091(6) -0.0035(6)
C5 0.0367(8) 0.0449(9) 0.0487(8) -0.0006(7) 0.0148(7) -0.0006(6)
C6 0.0508(10) 0.0470(9) 0.0487(9) 0.0038(7) 0.0146(7) -0.0008(7)
N7 0.0340(7) 0.0487(8) 0.0439(7) 0.0044(6) 0.0106(6) -0.0017(6)
C8 0.0443(9) 0.0512(10) 0.0464(9) -0.0001(7) 0.0116(7) -0.0114(7)
O9 0.0498(8) 0.1032(12) 0.0721(9) 0.0288(8) 0.0057(6) -0.0272(7)
C10 0.0444(9) 0.0416(8) 0.0409(8) 0.0001(7) 0.0142(7) -0.0023(6)
C11 0.0546(10) 0.0407(9) 0.0541(9) -0.0034(7) 0.0203(8) -0.0072(7)
C12 0.0669(11) 0.0363(8) 0.0570(10) 0.0088(7) 0.0248(9) 0.0028(7)
C13 0.0527(10) 0.0436(9) 0.0441(8) 0.0058(7) 0.0122(7) 0.0072(7)
C14 0.0432(8) 0.0397(8) 0.0386(7) 0.0005(6) 0.0134(7) 0.0041(6)
C15 0.0449(8) 0.0365(8) 0.0405(8) 0.0035(6) 0.0135(7) -0.0005(6)
C16 0.0417(8) 0.0484(9) 0.0372(7) 0.0045(7) 0.0111(7) 0.0046(7)
O17 0.0427(7) 0.0559(7) 0.0685(8) 0.0155(6) 0.0060(6) 0.0085(5)
N18 0.0344(7) 0.0436(8) 0.0463(7) 0.0014(6) 0.0063(6) 0.0033(6)
C19 0.0340(8) 0.0489(9) 0.0387(8) -0.0024(7) 0.0115(6) -0.0001(6)
C20 0.0382(9) 0.0533(10) 0.0623(10) 0.0094(8) 0.0093(8) 0.0038(7)
C21 0.0331(9) 0.0698(13) 0.0639(11) 0.0072(9) 0.0063(8) 0.0008(8)
N22 0.0396(8) 0.0569(9) 0.0579(8) -0.0041(7) 0.0138(6) -0.0028(6)
C23 0.0443(9) 0.0498(10) 0.0621(10) -0.0045(8) 0.0168(8) 0.0006(7)
C24 0.0346(8) 0.0485(9) 0.0535(9) -0.0009(7) 0.0083(7) 0.0044(7)

loop_
_atom_type_symbol
_atom_type_description
_atom_type_scat_dispersion_real
_atom_type_scat_dispersion_imag
_atom_type_scat_source
C C 0.0033 0.0016 'International Tables Vol C Tables 4.2.6.8 and 6.1.1.4'
H H 0.0000 0.0000 'International Tables Vol C Tables 4.2.6.8 and 6.1.1.4'
N N 0.0061 0.0033 'International Tables Vol C Tables 4.2.6.8 and 6.1.1.4'
O O 0.0106 0.0060 'International Tables Vol C Tables 4.2.6.8 and 6.1.1.4'

loop_
_geom_angle_atom_site_label_1
_geom_angle_atom_site_label_2
_geom_angle_atom_site_label_3
_geom_angle
C2 N1 C6 115.35(14)
N1 C2 C3 125.33(16)
N1 C2 H2 117.3
C3 C2 H2 117.3
C2 C3 C4 118.44(16)
C2 C3 H3 120.8
C4 C3 H3 120.8
C3 C4 C5 117.51(14)
C3 C4 N7 123.02(14)
C5 C4 N7 119.45(14)
C6 C5 C4 119.09(15)
C6 C5 H5 120.5
C4 C5 H5 120.5
N1 C6 C5 124.25(16)
N1 C6 H6 117.9
C5 C6 H6 117.9
C8 N7 C4 124.87(14)
C8 N7 H7 115.4(11)
C4 N7 H7 117.8(11)
O9 C8 N7 122.45(15)
O9 C8 C10 120.20(15)
N7 C8 C10 117.35(14)
C15 C10 C11 119.58(14)
C15 C10 C8 122.61(14)
C11 C10 C8 117.72(14)
C12 C11 C10 120.25(15)
C12 C11 H11 119.9
C10 C11 H11 119.9
C11 C12 C13 120.15(15)
C11 C12 H12 119.9
C13 C12 H12 119.9
C12 C13 C14 120.35(14)
C12 C13 H13 119.8
C14 C13 H13 119.8
C15 C14 C13 119.25(14)
C15 C14 C16 123.25(14)
C13 C14 C16 117.47(13)
C10 C15 C14 120.42(14)
C10 C15 H15 119.8
C14 C15 H15 119.8
O17 C16 N18 123.01(15)
O17 C16 C14 120.23(15)
N18 C16 C14 116.76(13)
C16 N18 C19 126.74(13)
C16 N18 H18 117.8(11)
C19 N18 H18 115.4(11)
C20 C19 C24 116.57(15)
C20 C19 N18 124.58(15)
C24 C19 N18 118.85(13)
C21 C20 C19 118.62(16)
C21 C20 H20 120.7
C19 C20 H20 120.7
N22 C21 C20 125.83(16)
N22 C21 H21 117.1
C20 C21 H21 117.1
C21 N22 C23 114.65(15)
N22 C23 C24 124.55(17)
N22 C23 H23 117.7
C24 C23 H23 117.7
C23 C24 C19 119.72(14)
C23 C24 H24 120.1
C19 C24 H24 120.1

loop_
_geom_bond_atom_site_label_1
_geom_bond_atom_site_label_2
_geom_bond_distance
N1 C2 1.325(2)
N1 C6 1.335(2)
C2 C3 1.376(2)
C2 H2 0.9300
C3 C4 1.383(2)
C3 H3 0.9300
C4 C5 1.385(2)
C4 N7 1.3999(19)
C5 C6 1.377(2)
C5 H5 0.9300
C6 H6 0.9300
N7 C8 1.367(2)
N7 H7 0.875(18)
C8 O9 1.2138(19)
C8 C10 1.488(2)
C10 C15 1.382(2)
C10 C11 1.390(2)
C11 C12 1.374(2)
C11 H11 0.9300
C12 C13 1.376(2)
C12 H12 0.9300
C13 C14 1.392(2)
C13 H13 0.9300
C14 C15 1.386(2)
C14 C16 1.492(2)
C15 H15 0.9300
C16 O17 1.2193(17)
C16 N18 1.369(2)
N18 C19 1.402(2)
N18 H18 0.894(17)
C19 C20 1.381(2)
C19 C24 1.390(2)
C20 C21 1.375(2)
C20 H20 0.9300
C21 N22 1.324(2)
C21 H21 0.9300
N22 C23 1.332(2)
C23 C24 1.369(2)
C23 H23 0.9300
C24 H24 0.9300

loop_
_geom_hbond_atom_site_label_D
_geom_hbond_atom_site_label_H
_geom_hbond_atom_site_label_A
_geom_hbond_distance_DH
_geom_hbond_distance_HA
_geom_hbond_distance_DA
_geom_hbond_angle_DHA
_geom_hbond_site_symmetry_A
N7 H7 N22 0.875(18) 2.217(18) 3.070(2) 165.0(16) 2_645
N18 H18 N1 0.894(17) 2.274(18) 3.1480(19) 165.6(14) 3_575
C2 H2 O17 0.93 2.58 3.408(2) 148.4 4_475
C6 H6 O9 0.93 2.51 3.322(2) 145.6 4_575
C13 H13 O17 0.93 2.59 3.363(2) 140.4 3_666
C15 H15 N1 0.93 2.44 3.252(2) 145.7 3_575
C21 H21 O9 0.93 2.33 3.180(2) 151.5 4_676
